data_4504662
loop_
_publ_author_name
'Liao, Ju-Hsiou'
'Wu, Pei-Chi'
'Huang, Wei-Chia'

_publ_section_title
;
 Ionic Liquid as Solvent for the Synthesis and Crystallization of a
 Coordination Polymer:&#x2009; (EMI)[Cd(BTC)] (EMI =
 1-Ethyl-3-methylimidazolium, BTC = 1,3,5-Benzenetricarboxylate)
;
_journal_issue 5
_journal_name_full 'Crystal Growth &amp; Design'
_journal_page_first 1062
_journal_paper_doi 10.1021/cg0504197
_journal_volume 6
_journal_year 2006
_chemical_formula_sum 'C15 H14 Cd N2 O6'
_chemical_formula_weight 430.68
_chemical_name_systematic
; 
 ? 
;
_space_group_IT_number 61
_symmetry_cell_setting orthorhombic
_symmetry_space_group_name_Hall '-P 2ac 2ab'
_symmetry_space_group_name_H-M 'P b c a'
_atom_sites_solution_hydrogens geom
_atom_sites_solution_primary direct
_atom_sites_solution_secondary difmap
_audit_creation_method SHELXL-97
_cell_angle_alpha 90.00
_cell_angle_beta 90.00
_cell_angle_gamma 90.00
_cell_formula_units_Z 8
_cell_length_a 15.1129(15)
_cell_length_b 12.4966(11)
_cell_length_c 16.8480(16)
_cell_measurement_reflns_used 75
_cell_measurement_temperature 298(2)
_cell_measurement_theta_max 23.609
_cell_measurement_theta_min -23.609
_cell_volume 3181.9(5)
_computing_cell_refinement 'BRUKER SMART'
_computing_data_collection 'BRUKER SMART'
_computing_data_reduction 'BRUKER SAINT'
_computing_molecular_graphics Ortep-3
_computing_publication_material 'Wingx publication routines (Farrugia, 1999)'
_computing_structure_refinement 'SHELXL-97 (Sheldrick, 1997)'
_computing_structure_solution 'SHELXS-97 (Sheldrick, 1990)'
_diffrn_ambient_temperature 298(2)
_diffrn_measured_fraction_theta_full 0.979
_diffrn_measured_fraction_theta_max 0.979
_diffrn_measurement_device_type 'Bruker Smart Apex'
_diffrn_measurement_method 'phi-omega scan'
_diffrn_radiation_monochromator graphite
_diffrn_radiation_source 'fine-focus sealed tube'
_diffrn_radiation_type MoK\a
_diffrn_radiation_wavelength 0.71073
_diffrn_reflns_av_R_equivalents 0.0687
_diffrn_reflns_av_sigmaI/netI 0.0585
_diffrn_reflns_limit_h_max 20
_diffrn_reflns_limit_h_min -11
_diffrn_reflns_limit_k_max 16
_diffrn_reflns_limit_k_min -15
_diffrn_reflns_limit_l_max 22
_diffrn_reflns_limit_l_min -22
_diffrn_reflns_number 19489
_diffrn_reflns_theta_full 28.32
_diffrn_reflns_theta_max 28.32
_diffrn_reflns_theta_min 2.42
_exptl_absorpt_coefficient_mu 1.407
_exptl_absorpt_correction_T_max 0.9498
_exptl_absorpt_correction_T_min 0.8982
_exptl_absorpt_correction_type empirical
_exptl_absorpt_process_details SADABS
_exptl_crystal_colour colorless
_exptl_crystal_density_diffrn 1.798
_exptl_crystal_density_method 'not measured'
_exptl_crystal_description chunky
_exptl_crystal_F_000 1712
_exptl_crystal_size_max 0.08
_exptl_crystal_size_mid 0.06
_exptl_crystal_size_min 0.04
_refine_diff_density_max 0.948
_refine_diff_density_min -1.636
_refine_diff_density_rms 0.138
_refine_ls_extinction_method none
_refine_ls_goodness_of_fit_ref 1.210
_refine_ls_hydrogen_treatment mixed
_refine_ls_matrix_type full
_refine_ls_number_parameters 219
_refine_ls_number_reflns 3877
_refine_ls_number_restraints 0
_refine_ls_restrained_S_all 1.210
_refine_ls_R_factor_all 0.0933
_refine_ls_R_factor_gt 0.0715
_refine_ls_shift/su_max 0.004
_refine_ls_shift/su_mean 0.001
_refine_ls_structure_factor_coef Fsqd
_refine_ls_weighting_details 'calc w=1/[\s^2^(Fo^2^)+(0.0370P)^2^+12.7503P] where P=(Fo^2^+2Fc^2^)/3'
_refine_ls_weighting_scheme calc
_refine_ls_wR_factor_gt 0.1300
_refine_ls_wR_factor_ref 0.1373
_reflns_number_gt 3108
_reflns_number_total 3877
_reflns_threshold_expression >2sigma(I)
_cod_data_source_file cg0504197si20050814_095501.cif
_cod_data_source_block (EMI)Cd(BTC)
_cod_depositor_comments
;
The following automatic conversions were performed:

'_exptl_absorpt_correction_type' value 'Empirical' changed to
'empirical' according to
/home/saulius/struct/CIF-dictionaries/cif_core.dic dictionary named
'cif_core.dic' version 2.4.1 from 2010-06-29.

Automatic conversion script
Id: cif_fix_values 1715 2011-07-08 13:25:40Z adriana 
;
_cod_database_code 4504662

loop_
_symmetry_equiv_pos_as_xyz
'x, y, z'
'-x+1/2, -y, z+1/2'
'-x, y+1/2, -z+1/2'
'x+1/2, -y+1/2, -z'
'-x, -y, -z'
'x-1/2, y, -z-1/2'
'x, -y-1/2, z-1/2'
'-x-1/2, y-1/2, z'

loop_
_atom_site_label
_atom_site_type_symbol
_atom_site_fract_x
_atom_site_fract_y
_atom_site_fract_z
_atom_site_U_iso_or_equiv
_atom_site_adp_type
_atom_site_occupancy
_atom_site_symmetry_multiplicity
_atom_site_calc_flag
_atom_site_refinement_flags
Cd1 Cd 0.10359(3) 1.01264(3) 0.42593(2) 0.02181(14) Uani 1 1 d .
O1 O 0.2086(4) 0.8651(4) 0.4512(3) 0.0451(14) Uani 1 1 d .
O2 O 0.2030(4) 1.0068(4) 0.5257(3) 0.0496(15) Uani 1 1 d .
O3 O 0.4807(3) 0.6243(3) 0.5056(2) 0.0264(10) Uani 1 1 d .
O4 O 0.4980(3) 0.5847(4) 0.6330(3) 0.0344(11) Uani 1 1 d .
O5 O 0.4047(4) 0.8488(4) 0.8344(3) 0.0404(12) Uani 1 1 d .
O6 O 0.3255(3) 0.9872(4) 0.7979(3) 0.0404(12) Uani 1 1 d .
N1 N 0.1228(6) 0.9021(10) 0.7913(9) 0.097(4) Uani 1 1 d .
N2 N 0.1204(5) 0.7758(7) 0.7056(6) 0.066(2) Uani 1 1 d .
C1 C 0.2320(4) 0.9158(5) 0.5102(4) 0.0289(15) Uani 1 1 d .
C2 C 0.2976(4) 0.8671(5) 0.5666(3) 0.0253(13) Uani 1 1 d .
C3 C 0.3479(4) 0.7792(5) 0.5459(4) 0.0240(13) Uani 1 1 d .
H3 H 0.3443 0.7523 0.4945 0.029 Uiso 1 1 calc R
C4 C 0.4643(4) 0.6397(5) 0.5775(4) 0.0243(13) Uani 1 1 d .
C5 C 0.4045(4) 0.7296(5) 0.6009(4) 0.0241(13) Uani 1 1 d .
C6 C 0.4075(4) 0.7690(4) 0.6783(3) 0.0222(13) Uani 1 1 d .
H6 H 0.4436 0.7360 0.7157 0.027 Uiso 1 1 calc R
C7 C 0.3618(4) 0.9006(5) 0.7838(4) 0.0266(14) Uani 1 1 d .
C8 C 0.3571(4) 0.8572(5) 0.7000(3) 0.0197(12) Uani 1 1 d .
C9 C 0.3039(4) 0.9069(5) 0.6439(4) 0.0239(13) Uani 1 1 d .
H9 H 0.2720 0.9677 0.6579 0.029 Uiso 1 1 calc R
C10 C 0.1087(10) 0.7125(12) 0.6332(9) 0.127(5) Uani 1 1 d .
H10A H 0.0897 0.7584 0.5908 0.190 Uiso 1 1 calc R
H10B H 0.0648 0.6582 0.6421 0.190 Uiso 1 1 calc R
H10C H 0.1638 0.6794 0.6191 0.190 Uiso 1 1 calc R
C11 C 0.1005(6) 0.8807(10) 0.7158(9) 0.090(5) Uani 1 1 d .
H11 H 0.0767 0.9276 0.6786 0.108 Uiso 1 1 calc R
C12 C 0.1525(7) 0.7424(10) 0.7775(8) 0.080(4) Uani 1 1 d .
H12 H 0.1706 0.6728 0.7884 0.096 Uiso 1 1 calc R
C13 C 0.1546(8) 0.8211(12) 0.8291(10) 0.106(5) Uani 1 1 d .
H13 H 0.1745 0.8189 0.8813 0.127 Uiso 1 1 calc R
C14 C 0.1148(10) 1.0145(14) 0.8310(13) 0.151(7) Uani 1 1 d .
H14A H 0.0790 1.0626 0.7991 0.181 Uiso 1 1 calc R
H14B H 0.1725 1.0464 0.8396 0.181 Uiso 1 1 calc R
C15 C 0.0677(15) 0.987(2) 0.9125(14) 0.33(2) Uani 1 1 d .
H15A H 0.0079 0.9649 0.9025 0.488 Uiso 1 1 calc R
H15B H 0.0676 1.0491 0.9459 0.488 Uiso 1 1 calc R
H15C H 0.0991 0.9301 0.9384 0.488 Uiso 1 1 calc R

loop_
_atom_site_aniso_label
_atom_site_aniso_U_11
_atom_site_aniso_U_22
_atom_site_aniso_U_33
_atom_site_aniso_U_23
_atom_site_aniso_U_13
_atom_site_aniso_U_12
Cd1 0.0262(2) 0.0226(2) 0.0167(2) 0.00187(17) -0.00242(19) -0.00017(19)
O1 0.056(4) 0.048(3) 0.031(3) -0.009(2) -0.027(3) 0.017(3)
O2 0.060(4) 0.046(3) 0.043(3) -0.013(2) -0.026(3) 0.026(3)
O3 0.025(3) 0.028(2) 0.027(2) -0.0100(18) 0.006(2) -0.0004(19)
O4 0.038(3) 0.036(3) 0.029(2) 0.001(2) -0.001(2) 0.016(2)
O5 0.056(3) 0.043(3) 0.022(2) -0.007(2) -0.011(2) 0.006(3)
O6 0.048(3) 0.040(3) 0.033(3) -0.019(2) -0.005(2) 0.011(2)
N1 0.040(6) 0.093(8) 0.158(12) 0.005(9) 0.017(7) -0.009(5)
N2 0.037(4) 0.071(6) 0.088(7) 0.026(5) 0.001(4) -0.004(4)
C1 0.030(4) 0.033(4) 0.024(3) 0.002(3) -0.005(3) 0.004(3)
C2 0.026(3) 0.033(3) 0.017(3) -0.001(3) -0.004(3) -0.001(3)
C3 0.030(3) 0.027(3) 0.015(3) -0.005(2) -0.005(3) 0.001(3)
C4 0.019(3) 0.023(3) 0.031(3) -0.005(3) 0.001(3) -0.003(2)
C5 0.026(3) 0.025(3) 0.022(3) -0.005(2) -0.003(3) 0.001(3)
C6 0.022(3) 0.023(3) 0.022(3) -0.004(2) -0.006(3) 0.005(2)
C7 0.028(3) 0.033(3) 0.020(3) -0.007(3) 0.001(3) -0.005(3)
C8 0.021(3) 0.024(3) 0.014(3) -0.005(2) 0.001(2) 0.000(2)
C9 0.022(3) 0.024(3) 0.026(3) -0.003(2) -0.002(3) 0.005(3)
C10 0.126(13) 0.128(13) 0.126(13) 0.001(11) 0.007(11) -0.034(10)
C11 0.026(5) 0.093(9) 0.151(12) 0.073(9) -0.010(7) -0.008(5)
C12 0.041(6) 0.071(7) 0.129(11) 0.056(8) -0.001(7) -0.013(6)
C13 0.065(8) 0.098(10) 0.154(15) 0.064(11) 0.018(9) -0.014(8)
C14 0.090(12) 0.138(15) 0.22(2) 0.024(15) -0.031(13) -0.001(11)
C15 0.18(2) 0.57(6) 0.22(3) -0.19(3) 0.08(2) -0.22(3)

loop_
_atom_type_symbol
_atom_type_description
_atom_type_scat_dispersion_real
_atom_type_scat_dispersion_imag
_atom_type_scat_source
C C 0.0033 0.0016 'International Tables Vol C Tables 4.2.6.8 and 6.1.1.4'
H H 0.0000 0.0000 'International Tables Vol C Tables 4.2.6.8 and 6.1.1.4'
N N 0.0061 0.0033 'International Tables Vol C Tables 4.2.6.8 and 6.1.1.4'
O O 0.0106 0.0060 'International Tables Vol C Tables 4.2.6.8 and 6.1.1.4'
Cd Cd -0.8075 1.2024 'International Tables Vol C Tables 4.2.6.8 and 6.1.1.4'

loop_
_geom_angle_atom_site_label_1
_geom_angle_atom_site_label_2
_geom_angle_atom_site_label_3
_geom_angle
_geom_angle_site_symmetry_1
_geom_angle_site_symmetry_3
O4 Cd1 O2 141.96(19) 4_466 .
O4 Cd1 O3 101.10(16) 4_466 8_665
O2 Cd1 O3 87.37(17) . 8_665
O4 Cd1 O5 94.15(18) 4_466 2_574
O2 Cd1 O5 123.7(2) . 2_574
O3 Cd1 O5 84.63(16) 8_665 2_574
O4 Cd1 O6 85.43(17) 4_466 2_574
O2 Cd1 O6 111.8(2) . 2_574
O3 Cd1 O6 139.71(15) 8_665 2_574
O5 Cd1 O6 55.13(16) 2_574 2_574
O4 Cd1 O1 97.37(17) 4_466 .
O2 Cd1 O1 54.52(16) . .
O3 Cd1 O1 134.67(15) 8_665 .
O5 Cd1 O1 134.87(18) 2_574 .
O6 Cd1 O1 82.47(17) 2_574 .
O4 Cd1 C7 87.87(18) 4_466 2_574
O2 Cd1 C7 123.3(2) . 2_574
O3 Cd1 C7 112.43(18) 8_665 2_574
O5 Cd1 C7 27.81(18) 2_574 2_574
O6 Cd1 C7 27.44(17) 2_574 2_574
O1 Cd1 C7 109.3(2) . 2_574
C1 O1 Cd1 86.5(4) . .
C1 O2 Cd1 96.2(4) . .
C4 O3 Cd1 123.0(4) . 8_655
C4 O4 Cd1 104.7(4) . 4_566
C7 O5 Cd1 92.2(4) . 2_575
C7 O6 Cd1 88.6(4) . 2_575
C13 N1 C11 113.9(14) . .
C13 N1 C14 121.6(16) . .
C11 N1 C14 124.4(14) . .
C11 N2 C12 105.1(11) . .
C11 N2 C10 126.9(12) . .
C12 N2 C10 128.0(11) . .
O1 C1 O2 122.5(6) . .
O1 C1 C2 119.5(6) . .
O2 C1 C2 118.0(6) . .
C3 C2 C9 118.7(6) . .
C3 C2 C1 121.8(5) . .
C9 C2 C1 119.3(6) . .
C2 C3 C5 121.4(5) . .
O3 C4 O4 123.4(6) . .
O3 C4 C5 119.4(6) . .
O4 C4 C5 117.1(6) . .
C6 C5 C3 118.7(6) . .
C6 C5 C4 119.5(6) . .
C3 C5 C4 121.7(5) . .
C8 C6 C5 120.6(6) . .
O6 C7 O5 123.5(6) . .
O6 C7 C8 118.2(6) . .
O5 C7 C8 118.2(6) . .
O6 C7 Cd1 63.9(3) . 2_575
O5 C7 Cd1 60.0(3) . 2_575
C8 C7 Cd1 170.8(4) . 2_575
C6 C8 C9 119.5(5) . .
C6 C8 C7 120.4(5) . .
C9 C8 C7 120.1(5) . .
C8 C9 C2 121.0(6) . .
N1 C11 N2 104.9(10) . .
C13 C12 N2 111.5(11) . .
N1 C13 C12 104.6(15) . .
N1 C14 C15 102.1(16) . .

loop_
_geom_bond_atom_site_label_1
_geom_bond_atom_site_label_2
_geom_bond_distance
_geom_bond_site_symmetry_2
Cd1 O4 2.239(4) 4_466
Cd1 O2 2.256(5) .
Cd1 O3 2.318(4) 8_665
Cd1 O5 2.323(5) 2_574
Cd1 O6 2.408(5) 2_574
Cd1 O1 2.469(5) .
Cd1 C7 2.680(6) 2_574
O1 C1 1.232(8) .
O2 C1 1.246(8) .
O3 C4 1.251(7) .
O3 Cd1 2.318(4) 8_655
O4 C4 1.268(7) .
O4 Cd1 2.239(4) 4_566
O5 C7 1.251(8) .
O5 Cd1 2.323(4) 2_575
O6 C7 1.236(7) .
O6 Cd1 2.408(5) 2_575
N1 C13 1.289(15) .
N1 C11 1.343(16) .
N1 C14 1.561(19) .
N2 C11 1.356(14) .
N2 C12 1.370(13) .
N2 C10 1.465(16) .
C1 C2 1.502(8) .
C2 C3 1.380(8) .
C2 C9 1.398(8) .
C3 C5 1.405(8) .
C4 C5 1.494(8) .
C5 C6 1.395(8) .
C6 C8 1.388(8) .
C7 C8 1.514(8) .
C7 Cd1 2.680(6) 2_575
C8 C9 1.389(8) .
C12 C13 1.313(19) .
C14 C15 1.58(2) .
